data_4118050
loop_
_publ_author_name
'Jian Tian'
'Laxmikant V. Saraf'
'Birgit Schwenzer'
'Stephanie M. Taylor'
'Euan K. Brechin'
'Jun Liu'
'Scott J. Dalgarno'
'Praveen K. Thallapally'

_publ_section_title
;
 Selective Metal Cation Capture by Soft Anionic Metal-Organic Frameworks
 via Drastic Single-Crystal-to-Single-Crystal Transformations
;
_journal_name_full 'Journal of the American Chemical Society'
_journal_page_first 9581
_journal_page_last 9584
_journal_paper_doi 10.1021/ja303092m
_journal_volume 134
_journal_year 2012
_chemical_formula_sum 'C33 H24 Mn1.5 O12.5'
_chemical_formula_weight 702.93
_chemical_name_common 1b
_chemical_name_systematic
;
 ?
;
_space_group_IT_number 2
_symmetry_cell_setting triclinic
_symmetry_space_group_name_Hall '-P 1'
_symmetry_space_group_name_H-M 'P -1'
_atom_sites_solution_hydrogens geom
_atom_sites_solution_primary direct
_atom_sites_solution_secondary difmap
_audit_creation_method SHELXL-97
_cell_angle_alpha 108.0990(10)
_cell_angle_beta 102.652(2)
_cell_angle_gamma 106.188(2)
_cell_formula_units_Z 2
_cell_length_a 13.4319(4)
_cell_length_b 16.2160(4)
_cell_length_c 16.2911(4)
_cell_measurement_temperature 173(2)
_cell_volume 3052.14(16)
_computing_cell_refinement 'SAINT (Bruker, 1998)'
_computing_data_collection 'Apex II'
_computing_data_reduction 'SAINT (Bruker, 1998)'
_computing_molecular_graphics 'XSeed (Barbour, 2001)'
_computing_publication_material 'local program'
_computing_structure_refinement 'SHELXL-97 (Sheldrick, 2008)'
_computing_structure_solution 'SHELXS-97 (Sheldrick, 2008)'
_diffrn_ambient_temperature 173(2)
_diffrn_measured_fraction_theta_full 0.921
_diffrn_measured_fraction_theta_max 0.921
_diffrn_measurement_device_type 'Bruker X8 Apex II CCD Diffractometer'
_diffrn_measurement_method '\f and \w scans'
_diffrn_radiation_monochromator graphite
_diffrn_radiation_source 'fine-focus sealed tube'
_diffrn_radiation_type MoK\a
_diffrn_radiation_wavelength 0.71073
_diffrn_reflns_av_R_equivalents 0.0453
_diffrn_reflns_av_sigmaI/netI 0.0703
_diffrn_reflns_limit_h_max 16
_diffrn_reflns_limit_h_min -16
_diffrn_reflns_limit_k_max 19
_diffrn_reflns_limit_k_min -19
_diffrn_reflns_limit_l_max 19
_diffrn_reflns_limit_l_min -19
_diffrn_reflns_number 33246
_diffrn_reflns_theta_full 25.30
_diffrn_reflns_theta_max 25.30
_diffrn_reflns_theta_min 1.40
_exptl_absorpt_coefficient_mu 0.349
_exptl_absorpt_correction_T_max 0.9827
_exptl_absorpt_correction_T_min 0.9178
_exptl_absorpt_correction_type multi-scan
_exptl_absorpt_process_details Bruker-SADABS
_exptl_crystal_colour Colorless
_exptl_crystal_density_diffrn 0.765
_exptl_crystal_description Block
_exptl_crystal_F_000 719
_exptl_crystal_size_max 0.25
_exptl_crystal_size_mid 0.10
_exptl_crystal_size_min 0.05
_refine_diff_density_max 1.188
_refine_diff_density_min -0.506
_refine_diff_density_rms 0.079
_refine_ls_extinction_method none
_refine_ls_goodness_of_fit_ref 1.047
_refine_ls_hydrogen_treatment constr
_refine_ls_matrix_type full
_refine_ls_number_parameters 425
_refine_ls_number_reflns 10237
_refine_ls_number_restraints 0
_refine_ls_restrained_S_all 1.047
_refine_ls_R_factor_all 0.0971
_refine_ls_R_factor_gt 0.0673
_refine_ls_shift/su_max 0.001
_refine_ls_shift/su_mean 0.000
_refine_ls_structure_factor_coef Fsqd
_refine_ls_weighting_details 'calc w=1/[\s^2^(Fo^2^)+(0.1100P)^2^+0.0000P] where P=(Fo^2^+2Fc^2^)/3'
_refine_ls_weighting_scheme calc
_refine_ls_wR_factor_gt 0.1870
_refine_ls_wR_factor_ref 0.1987
_reflns_number_gt 6075
_reflns_number_total 10237
_reflns_threshold_expression >2sigma(I)
_cod_data_source_file ja303092m_si_004.cif
_cod_data_source_block 1b
_cod_original_cell_volume 3052.14(14)
_cod_original_formula_sum 'C33 H24 Mn1.50 O12.50'
_cod_database_code 4118050

loop_
_symmetry_equiv_pos_as_xyz
'x, y, z'
'-x, -y, -z'

loop_
_atom_site_label
_atom_site_type_symbol
_atom_site_fract_x
_atom_site_fract_y
_atom_site_fract_z
_atom_site_U_iso_or_equiv
_atom_site_adp_type
_atom_site_occupancy
_atom_site_symmetry_multiplicity
_atom_site_calc_flag
_atom_site_refinement_flags
O2 O 0.5436(2) -0.40794(18) -0.35825(16) 0.0374(6) Uani 1 1 d .
C1 C 0.6311(4) -0.3451(3) -0.2997(3) 0.0431(10) Uani 1 1 d .
Mn2 Mn 0.5000 0.5000 0.5000 0.0283(2) Uani 1 2 d S
Mn1 Mn 0.79512(5) 0.62201(4) 0.60064(4) 0.03518(19) Uani 1 1 d .
O10 O 0.3652(2) -0.18161(19) 0.03119(19) 0.0521(8) Uani 1 1 d .
C8 C 0.5960(3) -0.1203(3) 0.0854(2) 0.0397(10) Uani 1 1 d .
H8A H 0.6702 -0.1080 0.1254 0.048 Uiso 1 1 calc R
H8B H 0.5545 -0.1888 0.0569 0.048 Uiso 1 1 calc R
O3 O 0.6059(2) -0.08509(18) 0.01401(16) 0.0454(7) Uani 1 1 d .
C7 C 0.5250(4) -0.2823(3) -0.2048(3) 0.0499(11) Uani 1 1 d .
H7 H 0.4595 -0.3299 -0.2506 0.060 Uiso 1 1 calc R
O7 O 0.5517(2) 0.06821(18) 0.25455(17) 0.0416(7) Uani 1 1 d .
C6 C 0.5181(4) -0.2184(3) -0.1264(3) 0.0540(12) Uani 1 1 d .
H6 H 0.4486 -0.2239 -0.1191 0.065 Uiso 1 1 calc R
C5 C 0.6115(4) -0.1489(3) -0.0612(3) 0.0432(10) Uani 1 1 d .
O4 O 0.6223(2) -0.10607(19) 0.26574(17) 0.0447(7) Uani 1 1 d .
O8 O 0.8034(2) 0.50394(19) 0.49016(18) 0.0472(7) Uani 1 1 d .
O1 O 0.7241(2) -0.3314(2) -0.30401(18) 0.0572(9) Uani 1 1 d .
C4 C 0.7101(4) -0.1430(4) -0.0726(3) 0.0821(18) Uani 1 1 d .
H4 H 0.7759 -0.0954 -0.0272 0.099 Uiso 1 1 calc R
O9 O 0.6588(2) 0.47834(17) 0.53302(15) 0.0343(6) Uani 1 1 d .
O6 O 0.5743(2) -0.38263(18) 0.46817(17) 0.0391(6) Uani 1 1 d .
C12 C 0.5332(3) -0.2143(3) 0.3260(3) 0.0405(10) Uani 1 1 d .
H12 H 0.4621 -0.2177 0.2961 0.049 Uiso 1 1 calc R
C11 C 0.6251(3) -0.1577(3) 0.3182(3) 0.0428(10) Uani 1 1 d .
C32 C 0.2745(3) -0.2087(3) -0.0424(3) 0.0433(10) Uani 1 1 d .
C22 C 0.6741(3) 0.3485(3) 0.4255(2) 0.0349(9) Uani 1 1 d .
C21 C 0.7314(3) 0.3158(3) 0.3686(3) 0.0389(9) Uani 1 1 d .
H21 H 0.7969 0.3584 0.3694 0.047 Uiso 1 1 calc R
C9 C 0.5371(3) -0.0728(2) 0.1420(2) 0.0312(8) Uani 1 1 d .
C13 C 0.5458(3) -0.2658(3) 0.3777(3) 0.0376(9) Uani 1 1 d .
H13 H 0.4823 -0.3051 0.3828 0.045 Uiso 1 1 calc R
O11 O -0.0382(2) -0.2688(2) -0.31463(19) 0.0539(8) Uani 1 1 d .
C26 C 0.4284(3) -0.0840(3) 0.0807(3) 0.0384(9) Uani 1 1 d .
H26A H 0.3890 -0.0542 0.1178 0.046 Uiso 1 1 calc R
H26B H 0.4402 -0.0537 0.0376 0.046 Uiso 1 1 calc R
C10 C 0.5173(3) -0.1214(3) 0.2062(2) 0.0370(9) Uani 1 1 d .
H10A H 0.4747 -0.0954 0.2425 0.044 Uiso 1 1 calc R
H10B H 0.4750 -0.1892 0.1706 0.044 Uiso 1 1 calc R
O12 O -0.0842(2) -0.4028(2) -0.29838(19) 0.0563(8) Uani 1 1 d .
C20 C 0.6937(3) 0.2223(3) 0.3115(2) 0.0388(9) Uani 1 1 d .
H20 H 0.7338 0.2007 0.2741 0.047 Uiso 1 1 calc R
C27 C 0.2360(3) -0.1482(3) -0.0719(2) 0.0366(9) Uani 1 1 d .
H27 H 0.2731 -0.0824 -0.0401 0.044 Uiso 1 1 calc R
C19 C 0.5977(3) 0.1607(3) 0.3090(2) 0.0374(9) Uani 1 1 d .
C23 C 0.5789(3) 0.2843(3) 0.4233(2) 0.0393(9) Uani 1 1 d .
H23 H 0.5399 0.3048 0.4624 0.047 Uiso 1 1 calc R
C24 C 0.5405(3) 0.1921(3) 0.3656(2) 0.0396(9) Uani 1 1 d .
H24 H 0.4747 0.1493 0.3643 0.048 Uiso 1 1 calc R
C28 C 0.1431(3) -0.1854(3) -0.1482(3) 0.0389(9) Uani 1 1 d .
H28 H 0.1177 -0.1442 -0.1696 0.047 Uiso 1 1 calc R
C33 C -0.0177(3) -0.3200(3) -0.2748(3) 0.0455(10) Uani 1 1 d .
C29 C 0.0863(3) -0.2799(3) -0.1940(3) 0.0419(10) Uani 1 1 d .
C2 C 0.6219(3) -0.2769(3) -0.2157(2) 0.0412(10) Uani 1 1 d .
O5 O 0.7570(2) -0.3089(2) 0.51696(19) 0.0522(8) Uani 1 1 d .
C25 C 0.7137(3) 0.4479(3) 0.4839(2) 0.0345(9) Uani 1 1 d .
C17 C 0.6600(3) -0.3227(3) 0.4737(2) 0.0371(9) Uani 1 1 d .
C14 C 0.6476(3) -0.2621(3) 0.4221(2) 0.0361(9) Uani 1 1 d .
C18 C 0.6065(3) 0.0306(3) 0.1954(2) 0.0319(8) Uani 1 1 d .
H18A H 0.6809 0.0394 0.2317 0.038 Uiso 1 1 calc R
H18B H 0.6138 0.0626 0.1529 0.038 Uiso 1 1 calc R
C3 C 0.7151(4) -0.2052(4) -0.1494(3) 0.089(2) Uani 1 1 d .
H3 H 0.7845 -0.1989 -0.1571 0.106 Uiso 1 1 calc R
C31 C 0.2197(4) -0.3027(3) -0.0880(3) 0.0760(17) Uani 1 1 d .
H31 H 0.2474 -0.3437 -0.0682 0.091 Uiso 1 1 calc R
C30 C 0.1242(4) -0.3399(3) -0.1630(3) 0.0647(14) Uani 1 1 d .
H30 H 0.0852 -0.4057 -0.1927 0.078 Uiso 1 1 calc R
C16 C 0.7273(3) -0.1497(3) 0.3651(3) 0.0606(14) Uani 1 1 d .
H16 H 0.7905 -0.1070 0.3629 0.073 Uiso 1 1 calc R
C15 C 0.7403(3) -0.2026(3) 0.4157(3) 0.0543(12) Uani 1 1 d .
H15 H 0.8117 -0.1985 0.4458 0.065 Uiso 1 1 calc R
O13 O 0.8474(5) 0.4738(5) 0.7781(5) 0.077(2) Uiso 0.50 1 d P

loop_
_atom_site_aniso_label
_atom_site_aniso_U_11
_atom_site_aniso_U_22
_atom_site_aniso_U_33
_atom_site_aniso_U_23
_atom_site_aniso_U_13
_atom_site_aniso_U_12
O2 0.0528(17) 0.0385(17) 0.0227(13) 0.0067(12) 0.0134(13) 0.0250(13)
C1 0.062(3) 0.048(3) 0.025(2) 0.014(2) 0.010(2) 0.033(2)
Mn2 0.0463(5) 0.0246(5) 0.0185(4) 0.0089(3) 0.0114(3) 0.0188(3)
Mn1 0.0467(4) 0.0309(4) 0.0245(3) 0.0066(3) 0.0064(3) 0.0187(3)
O10 0.0610(18) 0.0282(17) 0.0506(17) 0.0156(14) -0.0078(14) 0.0136(13)
C8 0.066(3) 0.033(2) 0.0228(18) 0.0082(17) 0.0128(18) 0.028(2)
O3 0.084(2) 0.0316(17) 0.0303(14) 0.0129(12) 0.0280(14) 0.0274(14)
C7 0.060(3) 0.054(3) 0.026(2) 0.0042(19) 0.0105(19) 0.023(2)
O7 0.0571(17) 0.0243(16) 0.0423(15) 0.0052(12) 0.0239(13) 0.0168(12)
C6 0.059(3) 0.065(3) 0.035(2) 0.007(2) 0.015(2) 0.034(2)
C5 0.072(3) 0.040(3) 0.030(2) 0.0162(19) 0.024(2) 0.031(2)
O4 0.0447(16) 0.0475(18) 0.0397(15) 0.0303(14) 0.0018(12) 0.0089(12)
O8 0.0539(18) 0.0325(18) 0.0455(16) 0.0016(13) 0.0218(14) 0.0140(14)
O1 0.0503(19) 0.065(2) 0.0340(15) -0.0083(14) 0.0085(13) 0.0251(15)
C4 0.076(4) 0.079(4) 0.048(3) -0.016(3) 0.013(3) 0.019(3)
O9 0.0509(15) 0.0351(16) 0.0197(12) 0.0066(11) 0.0135(11) 0.0237(12)
O6 0.0581(18) 0.0326(17) 0.0364(14) 0.0179(13) 0.0208(13) 0.0222(13)
C12 0.043(2) 0.045(3) 0.039(2) 0.023(2) 0.0141(18) 0.0193(19)
C11 0.046(2) 0.042(3) 0.042(2) 0.024(2) 0.0093(19) 0.0154(19)
C32 0.049(2) 0.029(2) 0.036(2) 0.0050(18) -0.0035(19) 0.0144(18)
C22 0.045(2) 0.036(2) 0.0234(18) 0.0089(17) 0.0116(16) 0.0181(18)
C21 0.050(2) 0.030(2) 0.039(2) 0.0117(18) 0.0219(19) 0.0150(18)
C9 0.052(2) 0.025(2) 0.0215(17) 0.0116(16) 0.0106(16) 0.0216(17)
C13 0.044(2) 0.033(2) 0.040(2) 0.0178(19) 0.0160(18) 0.0153(17)
O11 0.0504(18) 0.065(2) 0.0420(17) 0.0293(16) 0.0033(13) 0.0156(15)
C26 0.057(3) 0.026(2) 0.036(2) 0.0172(18) 0.0111(18) 0.0187(18)
C10 0.046(2) 0.035(2) 0.0293(19) 0.0133(18) 0.0083(17) 0.0159(17)
O12 0.0528(19) 0.051(2) 0.0483(18) 0.0077(15) 0.0036(14) 0.0199(16)
C20 0.053(2) 0.039(3) 0.030(2) 0.0087(18) 0.0230(18) 0.0232(19)
C27 0.047(2) 0.032(2) 0.0276(19) 0.0121(17) 0.0087(17) 0.0118(17)
C19 0.055(3) 0.028(2) 0.0264(19) 0.0052(17) 0.0121(18) 0.0193(19)
C23 0.059(3) 0.033(3) 0.033(2) 0.0100(18) 0.0200(19) 0.0268(19)
C24 0.053(2) 0.036(3) 0.038(2) 0.0168(19) 0.0243(19) 0.0186(19)
C28 0.043(2) 0.039(3) 0.037(2) 0.0173(19) 0.0144(18) 0.0143(18)
C33 0.040(2) 0.057(3) 0.038(2) 0.013(2) 0.0141(19) 0.020(2)
C29 0.047(2) 0.042(3) 0.038(2) 0.015(2) 0.0155(19) 0.0171(19)
C2 0.056(3) 0.039(3) 0.0252(19) 0.0035(18) 0.0106(18) 0.027(2)
O5 0.0537(19) 0.052(2) 0.0494(17) 0.0304(16) 0.0066(15) 0.0137(14)
C25 0.052(2) 0.030(2) 0.0272(19) 0.0128(17) 0.0136(18) 0.0216(19)
C17 0.053(3) 0.023(2) 0.029(2) 0.0063(17) 0.0132(19) 0.0109(19)
C14 0.045(2) 0.028(2) 0.033(2) 0.0166(18) 0.0104(17) 0.0078(17)
C18 0.047(2) 0.033(2) 0.0217(17) 0.0074(16) 0.0153(16) 0.0238(17)
C3 0.070(3) 0.097(5) 0.053(3) -0.026(3) 0.011(3) 0.035(3)
C31 0.080(3) 0.034(3) 0.077(3) 0.008(3) -0.024(3) 0.022(2)
C30 0.072(3) 0.040(3) 0.057(3) 0.005(2) -0.005(2) 0.022(2)
C16 0.039(2) 0.069(3) 0.072(3) 0.057(3) 0.002(2) -0.002(2)
C15 0.042(2) 0.060(3) 0.053(3) 0.035(2) -0.003(2) 0.008(2)

loop_
_atom_type_symbol
_atom_type_description
_atom_type_scat_dispersion_real
_atom_type_scat_dispersion_imag
_atom_type_scat_source
C C 0.0033 0.0016 'International Tables Vol C Tables 4.2.6.8 and 6.1.1.4'
H H 0.0000 0.0000 'International Tables Vol C Tables 4.2.6.8 and 6.1.1.4'
O O 0.0106 0.0060 'International Tables Vol C Tables 4.2.6.8 and 6.1.1.4'
Mn Mn 0.3368 0.7283 'International Tables Vol C Tables 4.2.6.8 and 6.1.1.4'

loop_
_geom_angle_atom_site_label_1
_geom_angle_atom_site_label_2
_geom_angle_atom_site_label_3
_geom_angle
_geom_angle_site_symmetry_1
_geom_angle_site_symmetry_3
C1 O2 Mn2 133.6(2) . 1_544
O1 C1 O2 126.4(4) . .
O1 C1 C2 116.3(4) . .
O2 C1 C2 117.3(4) . .
O6 Mn2 O6 180.000(1) 2_656 1_565
O6 Mn2 O2 89.25(10) 2_656 1_566
O6 Mn2 O2 90.75(10) 1_565 1_566
O6 Mn2 O2 90.75(10) 2_656 2_655
O6 Mn2 O2 89.25(10) 1_565 2_655
O2 Mn2 O2 180.0 1_566 2_655
O6 Mn2 O9 88.79(9) 2_656 .
O6 Mn2 O9 91.21(9) 1_565 .
O2 Mn2 O9 90.11(9) 1_566 .
O2 Mn2 O9 89.89(9) 2_655 .
O6 Mn2 O9 91.21(9) 2_656 2_666
O6 Mn2 O9 88.79(9) 1_565 2_666
O2 Mn2 O9 89.89(9) 1_566 2_666
O2 Mn2 O9 90.11(9) 2_655 2_666
O9 Mn2 O9 180.000(1) . 2_666
O1 Mn1 O5 99.52(13) 1_566 1_565
O1 Mn1 O11 93.84(12) 1_566 1_666
O5 Mn1 O11 94.92(11) 1_565 1_666
O1 Mn1 O8 149.50(12) 1_566 .
O5 Mn1 O8 95.05(11) 1_565 .
O11 Mn1 O8 111.51(11) 1_666 .
O1 Mn1 O12 91.78(11) 1_566 1_666
O5 Mn1 O12 152.20(12) 1_565 1_666
O11 Mn1 O12 58.81(11) 1_666 1_666
O8 Mn1 O12 87.48(11) . 1_666
O1 Mn1 O9 92.25(11) 1_566 .
O5 Mn1 O9 104.78(10) 1_565 .
O11 Mn1 O9 158.11(10) 1_666 .
O8 Mn1 O9 58.01(9) . .
O12 Mn1 O9 100.02(10) 1_666 .
O1 Mn1 C33 91.94(12) 1_566 1_666
O5 Mn1 C33 123.88(14) 1_565 1_666
O11 Mn1 C33 29.21(12) 1_666 1_666
O8 Mn1 C33 101.94(12) . 1_666
O12 Mn1 C33 29.65(12) 1_666 1_666
O9 Mn1 C33 129.61(13) . 1_666
O1 Mn1 C25 121.24(13) 1_566 .
O5 Mn1 C25 102.17(11) 1_565 .
O11 Mn1 C25 136.92(12) 1_666 .
O8 Mn1 C25 28.63(10) . .
O12 Mn1 C25 93.26(11) 1_666 .
O9 Mn1 C25 29.41(10) . .
C33 Mn1 C25 117.85(13) 1_666 .
C32 O10 C26 118.2(3) . .
O3 C8 C9 110.0(3) . .
O3 C8 H8A 109.7 . .
C9 C8 H8A 109.7 . .
O3 C8 H8B 109.7 . .
C9 C8 H8B 109.7 . .
H8A C8 H8B 108.2 . .
C5 O3 C8 112.6(3) . .
C2 C7 C6 121.1(4) . .
C2 C7 H7 119.4 . .
C6 C7 H7 119.4 . .
C19 O7 C18 118.1(3) . .
C5 C6 C7 119.8(4) . .
C5 C6 H6 120.1 . .
C7 C6 H6 120.1 . .
C4 C5 C6 119.0(4) . .
C4 C5 O3 120.5(4) . .
C6 C5 O3 120.5(4) . .
C11 O4 C10 117.8(3) . .
C25 O8 Mn1 92.7(2) . .
C1 O1 Mn1 137.8(3) . 1_544
C5 C4 C3 120.3(5) . .
C5 C4 H4 119.8 . .
C3 C4 H4 119.8 . .
C25 O9 Mn2 133.3(2) . .
C25 O9 Mn1 90.3(2) . .
Mn2 O9 Mn1 106.92(10) . .
C17 O6 Mn2 148.0(3) . 1_545
C13 C12 C11 118.9(4) . .
C13 C12 H12 120.5 . .
C11 C12 H12 120.5 . .
C16 C11 O4 115.9(3) . .
C16 C11 C12 120.0(4) . .
O4 C11 C12 124.1(3) . .
C31 C32 O10 115.2(3) . .
C31 C32 C27 119.9(4) . .
O10 C32 C27 124.9(3) . .
C23 C22 C21 118.3(4) . .
C23 C22 C25 121.7(3) . .
C21 C22 C25 120.1(3) . .
C20 C21 C22 120.7(4) . .
C20 C21 H21 119.6 . .
C22 C21 H21 119.6 . .
C26 C9 C8 110.1(3) . .
C26 C9 C10 109.4(3) . .
C8 C9 C10 106.8(3) . .
C26 C9 C18 109.2(3) . .
C8 C9 C18 110.3(3) . .
C10 C9 C18 111.0(3) . .
C12 C13 C14 121.9(4) . .
C12 C13 H13 119.0 . .
C14 C13 H13 119.0 . .
C33 O11 Mn1 90.5(3) . 1_444
O10 C26 C9 108.0(3) . .
O10 C26 H26A 110.1 . .
C9 C26 H26A 110.1 . .
O10 C26 H26B 110.1 . .
C9 C26 H26B 110.1 . .
H26A C26 H26B 108.4 . .
O4 C10 C9 107.7(3) . .
O4 C10 H10A 110.2 . .
C9 C10 H10A 110.2 . .
O4 C10 H10B 110.2 . .
C9 C10 H10B 110.2 . .
H10A C10 H10B 108.5 . .
C33 O12 Mn1 88.7(3) . 1_444
C19 C20 C21 119.8(3) . .
C19 C20 H20 120.1 . .
C21 C20 H20 120.1 . .
C28 C27 C32 118.8(4) . .
C28 C27 H27 120.6 . .
C32 C27 H27 120.6 . .
O7 C19 C20 125.0(3) . .
O7 C19 C24 114.9(3) . .
C20 C19 C24 120.1(4) . .
C24 C23 C22 121.0(3) . .
C24 C23 H23 119.5 . .
C22 C23 H23 119.5 . .
C23 C24 C19 120.1(4) . .
C23 C24 H24 120.0 . .
C19 C24 H24 120.0 . .
C29 C28 C27 121.9(4) . .
C29 C28 H28 119.0 . .
C27 C28 H28 119.0 . .
O11 C33 O12 121.8(4) . .
O11 C33 C29 118.7(4) . .
O12 C33 C29 119.4(4) . .
O11 C33 Mn1 60.3(2) . 1_444
O12 C33 Mn1 61.7(2) . 1_444
C29 C33 Mn1 173.1(3) . 1_444
C28 C29 C30 118.9(4) . .
C28 C29 C33 121.7(4) . .
C30 C29 C33 119.4(4) . .
C7 C2 C3 118.0(4) . .
C7 C2 C1 121.9(4) . .
C3 C2 C1 120.1(4) . .
C17 O5 Mn1 123.2(2) . 1_545
O8 C25 O9 118.8(4) . .
O8 C25 C22 121.1(3) . .
O9 C25 C22 120.0(4) . .
O8 C25 Mn1 58.68(19) . .
O9 C25 Mn1 60.25(19) . .
C22 C25 Mn1 174.6(3) . .
O6 C17 O5 126.5(4) . .
O6 C17 C14 117.4(4) . .
O5 C17 C14 116.1(3) . .
C13 C14 C15 118.5(3) . .
C13 C14 C17 121.5(3) . .
C15 C14 C17 119.9(3) . .
O7 C18 C9 107.1(3) . .
O7 C18 H18A 110.3 . .
C9 C18 H18A 110.3 . .
O7 C18 H18B 110.3 . .
C9 C18 H18B 110.3 . .
H18A C18 H18B 108.6 . .
C4 C3 C2 121.7(5) . .
C4 C3 H3 119.2 . .
C2 C3 H3 119.2 . .
C32 C31 C30 121.2(4) . .
C32 C31 H31 119.4 . .
C30 C31 H31 119.4 . .
C31 C30 C29 119.3(4) . .
C31 C30 H30 120.4 . .
C29 C30 H30 120.4 . .
C11 C16 C15 121.1(4) . .
C11 C16 H16 119.4 . .
C15 C16 H16 119.4 . .
C16 C15 C14 119.3(4) . .
C16 C15 H15 120.4 . .
C14 C15 H15 120.4 . .

loop_
_geom_bond_atom_site_label_1
_geom_bond_atom_site_label_2
_geom_bond_distance
_geom_bond_site_symmetry_2
O2 C1 1.252(5) .
O2 Mn2 2.164(2) 1_544
C1 O1 1.228(5) .
C1 C2 1.523(5) .
Mn2 O6 2.161(3) 2_656
Mn2 O6 2.161(3) 1_565
Mn2 O2 2.164(2) 1_566
Mn2 O2 2.164(2) 2_655
Mn2 O9 2.235(2) .
Mn2 O9 2.235(2) 2_666
Mn1 O1 2.054(3) 1_566
Mn1 O5 2.083(3) 1_565
Mn1 O11 2.229(3) 1_666
Mn1 O8 2.233(3) .
Mn1 O12 2.259(3) 1_666
Mn1 O9 2.267(3) .
Mn1 C33 2.566(4) 1_666
Mn1 C25 2.611(4) .
O10 C32 1.360(4) .
O10 C26 1.426(4) .
C8 O3 1.461(4) .
C8 C9 1.513(5) .
C8 H8A 0.9900 .
C8 H8B 0.9900 .
O3 C5 1.368(4) .
C7 C2 1.335(5) .
C7 C6 1.414(6) .
C7 H7 0.9500 .
O7 C19 1.355(4) .
O7 C18 1.428(4) .
C6 C5 1.362(6) .
C6 H6 0.9500 .
C5 C4 1.359(6) .
O4 C11 1.372(4) .
O4 C10 1.432(4) .
O8 C25 1.252(4) .
O1 Mn1 2.054(3) 1_544
C4 C3 1.371(6) .
C4 H4 0.9500 .
O9 C25 1.282(4) .
O6 C17 1.247(4) .
O6 Mn2 2.161(3) 1_545
C12 C13 1.375(5) .
C12 C11 1.376(5) .
C12 H12 0.9500 .
C11 C16 1.365(5) .
C32 C31 1.360(6) .
C32 C27 1.387(5) .
C22 C23 1.391(5) .
C22 C21 1.402(5) .
C22 C25 1.461(5) .
C21 C20 1.382(5) .
C21 H21 0.9500 .
C9 C26 1.505(5) .
C9 C10 1.516(5) .
C9 C18 1.519(5) .
C13 C14 1.375(5) .
C13 H13 0.9500 .
O11 C33 1.252(5) .
O11 Mn1 2.229(3) 1_444
C26 H26A 0.9900 .
C26 H26B 0.9900 .
C10 H10A 0.9900 .
C10 H10B 0.9900 .
O12 C33 1.270(5) .
O12 Mn1 2.259(3) 1_444
C20 C19 1.376(5) .
C20 H20 0.9500 .
C27 C28 1.379(5) .
C27 H27 0.9500 .
C19 C24 1.392(5) .
C23 C24 1.367(5) .
C23 H23 0.9500 .
C24 H24 0.9500 .
C28 C29 1.370(5) .
C28 H28 0.9500 .
C33 C29 1.505(6) .
C33 Mn1 2.566(4) 1_444
C29 C30 1.389(6) .
C2 C3 1.378(6) .
O5 C17 1.257(4) .
O5 Mn1 2.083(3) 1_545
C17 C14 1.498(5) .
C14 C15 1.394(5) .
C18 H18A 0.9900 .
C18 H18B 0.9900 .
C3 H3 0.9500 .
C31 C30 1.388(6) .
C31 H31 0.9500 .
C30 H30 0.9500 .
C16 C15 1.380(5) .
C16 H16 0.9500 .
C15 H15 0.9500 .
